data_2220418
loop_
_publ_author_name
'Akinboye, Emmanuel S.'
'Butcher, Ray J.'
'Brandy, Yakini'
'Adesiyun, Tolulope A.'
'Bakare, Oladapo'

_publ_section_title <i>N</i>-(3-Bromo-1,4-dioxo-1,4-dihydro-2-naphthyl)-2-chloro-<i>N</i>-(2-chlorobenzoyl)benzamide
_journal_coeditor_code BQ2099
_journal_issue 1
_journal_name_full 'Acta Crystallographica Section E'
_journal_page_first o24
_journal_paper_doi 10.1107/S1600536808039214
_journal_volume 65
_journal_year 2009
_chemical_formula_iupac 'C24 H12 Br Cl2 N O4'
_chemical_formula_moiety 'C24 H12 Br Cl2 N O4'
_chemical_formula_sum 'C24 H12 Br Cl2 N O4'
_chemical_formula_weight 529.16
_chemical_name_systematic
;
<i>N</i>-(3-Bromo-1,4-dioxo-1,4-dihydro-2-naphthyl)-2-chloro-N-(2-
chlorobenzoyl)benzamide
;
_space_group_IT_number 14
_symmetry_cell_setting monoclinic
_symmetry_space_group_name_Hall '-P 2yn'
_symmetry_space_group_name_H-M 'P 1 21/n 1'
_atom_sites_solution_hydrogens geom
_atom_sites_solution_primary direct
_atom_sites_solution_secondary difmap
_audit_creation_method SHELXL-97
_cell_angle_alpha 90.00
_cell_angle_beta 106.272(2)
_cell_angle_gamma 90.00
_cell_formula_units_Z 4
_cell_length_a 12.8590(3)
_cell_length_b 7.81260(10)
_cell_length_c 21.9574(4)
_cell_measurement_reflns_used 6385
_cell_measurement_temperature 200(2)
_cell_measurement_theta_max 34.7465
_cell_measurement_theta_min 4.5095
_cell_volume 2117.53(7)
_computing_cell_refinement
;
CrysAlis RED (Oxford Diffraction, 2007)
;
_computing_data_collection
;
CrysAlis CCD (Oxford Diffraction, 2007)
;
_computing_data_reduction
;
CrysAlis RED (Oxford Diffraction, 2007)
;
_computing_molecular_graphics 'SHELXTL (Sheldrick, 2008)'
_computing_publication_material 'SHELXTL (Sheldrick, 2008)'
_computing_structure_refinement 'SHELXL97 (Sheldrick, 2008)'
_computing_structure_solution 'SHELXS97 (Sheldrick, 2008)'
_diffrn_ambient_temperature 200(2)
_diffrn_detector_area_resol_mean 10.5081
_diffrn_measured_fraction_theta_full 0.972
_diffrn_measured_fraction_theta_max 0.911
_diffrn_measurement_device_type 'Oxford Diffraction Gemini R'
_diffrn_measurement_method '\f and \w'
_diffrn_radiation_monochromator graphite
_diffrn_radiation_source 'fine-focus sealed tube'
_diffrn_radiation_type MoK\a
_diffrn_radiation_wavelength 0.71073
_diffrn_reflns_av_R_equivalents 0.0414
_diffrn_reflns_av_sigmaI/netI 0.0875
_diffrn_reflns_limit_h_max 20
_diffrn_reflns_limit_h_min -19
_diffrn_reflns_limit_k_max 12
_diffrn_reflns_limit_k_min -12
_diffrn_reflns_limit_l_max 28
_diffrn_reflns_limit_l_min -34
_diffrn_reflns_number 27164
_diffrn_reflns_theta_full 25.00
_diffrn_reflns_theta_max 34.84
_diffrn_reflns_theta_min 4.52
_exptl_absorpt_coefficient_mu 2.227
_exptl_absorpt_correction_T_max 1.00000
_exptl_absorpt_correction_T_min 0.94480
_exptl_absorpt_correction_type multi-scan
_exptl_absorpt_process_details '(CrysAlis RED; Oxford Diffraction, 2007)'
_exptl_crystal_colour 'pale yellow'
_exptl_crystal_density_diffrn 1.660
_exptl_crystal_density_method 'not measured'
_exptl_crystal_description needle
_exptl_crystal_F_000 1056
_exptl_crystal_size_max 0.46
_exptl_crystal_size_mid 0.18
_exptl_crystal_size_min 0.15
_refine_diff_density_max 2.030
_refine_diff_density_min -0.696
_refine_ls_extinction_method none
_refine_ls_goodness_of_fit_ref 0.920
_refine_ls_hydrogen_treatment constr
_refine_ls_matrix_type full
_refine_ls_number_parameters 289
_refine_ls_number_reflns 8407
_refine_ls_number_restraints 0
_refine_ls_restrained_S_all 0.920
_refine_ls_R_factor_all 0.1026
_refine_ls_R_factor_gt 0.0466
_refine_ls_shift/su_max 0.003
_refine_ls_shift/su_mean 0.000
_refine_ls_structure_factor_coef Fsqd
_refine_ls_weighting_details 'calc w=1/[\s^2^(Fo^2^)+(0.0618P)^2^] where P=(Fo^2^+2Fc^2^)/3'
_refine_ls_weighting_scheme calc
_refine_ls_wR_factor_gt 0.1140
_refine_ls_wR_factor_ref 0.1227
_reflns_number_gt 4388
_reflns_number_total 8407
_reflns_threshold_expression I>2\s(I)
_cod_data_source_file bq2099.cif
_cod_data_source_block I
_cod_original_sg_symbol_H-M 'P 21/n'
_cod_database_code 2220418
_cod_database_fobs_code 2220418

loop_
_symmetry_equiv_pos_as_xyz
'x, y, z'
'-x+1/2, y+1/2, -z+1/2'
'-x, -y, -z'
'x-1/2, -y-1/2, z-1/2'

loop_
_atom_site_type_symbol
_atom_site_label
_atom_site_fract_x
_atom_site_fract_y
_atom_site_fract_z
_atom_site_U_iso_or_equiv
_atom_site_adp_type
_atom_site_calc_flag
_atom_site_refinement_flags
_atom_site_occupancy
_atom_site_disorder_assembly
_atom_site_disorder_group
Br Br 0.16560(2) 0.07777(4) 0.693146(11) 0.03453(9) Uani d . 1 . .
Cl Cl1A 0.54339(7) 0.57382(8) 0.71533(4) 0.04354(18) Uani d . 1 . .
Cl Cl1B 0.56864(7) -0.14656(8) 0.60493(4) 0.04445(19) Uani d . 1 . .
O O1 -0.05313(17) 0.1335(4) 0.60398(10) 0.0601(7) Uani d . 1 . .
O O2 0.24523(15) 0.3427(3) 0.49462(8) 0.0406(5) Uani d . 1 . .
O O1A 0.31064(15) 0.4218(2) 0.68149(8) 0.0325(4) Uani d . 1 . .
O O1B 0.33990(16) -0.0028(2) 0.54700(9) 0.0389(5) Uani d . 1 . .
N N 0.32004(15) 0.2100(2) 0.61270(8) 0.0207(4) Uani d . 1 . .
C C1 0.20724(18) 0.2157(3) 0.58269(10) 0.0207(4) Uani d . 1 . .
C C2 0.1317(2) 0.1653(3) 0.61071(10) 0.0251(5) Uani d . 1 . .
C C3 0.0139(2) 0.1748(3) 0.57732(11) 0.0298(5) Uani d . 1 . .
C C4 -0.01873(19) 0.2343(3) 0.51068(10) 0.0239(5) Uani d . 1 . .
C C5 -0.1271(2) 0.2365(3) 0.47668(11) 0.0290(5) Uani d . 1 . .
H H5A -0.1803 0.1963 0.4957 0.035 Uiso calc R 1 . .
C C6 -0.1578(2) 0.2969(3) 0.41533(12) 0.0342(6) Uani d . 1 . .
H H6A -0.2323 0.2996 0.3925 0.041 Uiso calc R 1 . .
C C7 -0.0814(2) 0.3536(4) 0.38673(12) 0.0367(6) Uani d . 1 . .
H H7A -0.1037 0.3955 0.3444 0.044 Uiso calc R 1 . .
C C8 0.0275(2) 0.3495(3) 0.41937(11) 0.0333(6) Uani d . 1 . .
H H8A 0.0800 0.3873 0.3994 0.040 Uiso calc R 1 . .
C C9 0.0601(2) 0.2897(3) 0.48187(10) 0.0237(5) Uani d . 1 . .
C C10 0.1758(2) 0.2874(3) 0.51699(10) 0.0252(5) Uani d . 1 . .
C C1A 0.36326(19) 0.3069(3) 0.66818(10) 0.0211(4) Uani d . 1 . .
C C2A 0.47008(19) 0.2488(3) 0.71062(10) 0.0235(5) Uani d . 1 . .
C C3A 0.5541(2) 0.3614(3) 0.73579(11) 0.0292(5) Uani d . 1 . .
C C4A 0.6516(2) 0.3043(4) 0.77548(12) 0.0405(7) Uani d . 1 . .
H H4AA 0.7095 0.3823 0.7914 0.049 Uiso calc R 1 . .
C C5A 0.6642(3) 0.1328(4) 0.79186(13) 0.0454(7) Uani d . 1 . .
H H5AA 0.7309 0.0933 0.8192 0.054 Uiso calc R 1 . .
C C6A 0.5810(3) 0.0197(4) 0.76886(12) 0.0404(7) Uani d . 1 . .
H H6AA 0.5896 -0.0974 0.7809 0.048 Uiso calc R 1 . .
C C7A 0.4848(2) 0.0758(3) 0.72825(11) 0.0298(5) Uani d . 1 . .
H H7AA 0.4277 -0.0035 0.7120 0.036 Uiso calc R 1 . .
C C1B 0.38232(19) 0.1143(3) 0.57957(11) 0.0235(5) Uani d . 1 . .
C C2B 0.49383(19) 0.1791(3) 0.58353(10) 0.0228(5) Uani d . 1 . .
C C3B 0.5818(2) 0.0694(3) 0.59230(11) 0.0260(5) Uani d . 1 . .
C C4B 0.6829(2) 0.1307(3) 0.59320(12) 0.0319(6) Uani d . 1 . .
H H4BA 0.7432 0.0552 0.6007 0.038 Uiso calc R 1 . .
C C5B 0.6956(2) 0.3040(3) 0.58300(12) 0.0323(6) Uani d . 1 . .
H H5BA 0.7648 0.3470 0.5832 0.039 Uiso calc R 1 . .
C C6B 0.6095(2) 0.4132(3) 0.57274(12) 0.0307(5) Uani d . 1 . .
H H6BA 0.6186 0.5308 0.5646 0.037 Uiso calc R 1 . .
C C7B 0.5094(2) 0.3529(3) 0.57424(10) 0.0252(5) Uani d . 1 . .
H H7BA 0.4505 0.4304 0.5689 0.030 Uiso calc R 1 . .

loop_
_atom_site_aniso_label
_atom_site_aniso_U_11
_atom_site_aniso_U_22
_atom_site_aniso_U_33
_atom_site_aniso_U_12
_atom_site_aniso_U_13
_atom_site_aniso_U_23
Br 0.02744(14) 0.05392(17) 0.02277(12) -0.00532(12) 0.00791(9) 0.01052(11)
Cl1A 0.0473(5) 0.0356(3) 0.0481(4) -0.0096(3) 0.0140(3) -0.0032(3)
Cl1B 0.0482(5) 0.0279(3) 0.0601(5) 0.0041(3) 0.0198(4) 0.0029(3)
O1 0.0209(11) 0.120(2) 0.0407(12) -0.0055(12) 0.0117(9) 0.0258(13)
O2 0.0219(10) 0.0688(12) 0.0316(10) -0.0072(9) 0.0084(8) 0.0174(9)
O1A 0.0269(10) 0.0382(9) 0.0299(9) 0.0062(8) 0.0040(7) -0.0080(8)
O1B 0.0308(11) 0.0415(10) 0.0461(11) -0.0133(9) 0.0134(8) -0.0235(9)
N 0.0144(9) 0.0301(9) 0.0175(8) -0.0022(8) 0.0044(7) -0.0041(7)
C1 0.0158(11) 0.0288(11) 0.0170(10) -0.0020(9) 0.0040(8) -0.0006(9)
C2 0.0196(12) 0.0373(13) 0.0190(10) -0.0022(10) 0.0061(9) 0.0007(9)
C3 0.0178(12) 0.0454(14) 0.0279(12) -0.0019(11) 0.0090(10) 0.0050(11)
C4 0.0178(12) 0.0308(12) 0.0222(11) -0.0022(10) 0.0043(8) -0.0022(9)
C5 0.0175(12) 0.0344(13) 0.0341(13) -0.0033(10) 0.0056(10) -0.0015(11)
C6 0.0199(13) 0.0412(14) 0.0349(13) 0.0011(11) -0.0033(10) -0.0042(12)
C7 0.0324(16) 0.0460(15) 0.0258(12) 0.0015(13) -0.0016(11) 0.0050(11)
C8 0.0289(15) 0.0462(14) 0.0242(12) -0.0028(12) 0.0065(10) 0.0057(11)
C9 0.0216(12) 0.0282(11) 0.0195(10) -0.0017(10) 0.0028(8) 0.0004(9)
C10 0.0209(12) 0.0329(12) 0.0217(10) -0.0036(10) 0.0062(9) 0.0003(9)
C1A 0.0212(12) 0.0238(10) 0.0179(10) -0.0029(9) 0.0047(8) 0.0008(8)
C2A 0.0197(12) 0.0345(12) 0.0163(9) -0.0008(10) 0.0051(8) -0.0021(9)
C3A 0.0252(13) 0.0389(13) 0.0235(11) -0.0071(11) 0.0068(10) -0.0034(10)
C4A 0.0286(15) 0.0624(18) 0.0266(13) -0.0115(14) 0.0009(11) -0.0042(13)
C5A 0.0344(17) 0.0663(19) 0.0318(14) 0.0121(15) 0.0031(12) 0.0050(14)
C6A 0.049(2) 0.0436(15) 0.0270(13) 0.0128(14) 0.0079(12) 0.0035(12)
C7A 0.0329(14) 0.0333(12) 0.0222(11) 0.0048(11) 0.0058(9) -0.0010(10)
C1B 0.0189(12) 0.0303(12) 0.0221(10) 0.0003(9) 0.0070(9) -0.0014(9)
C2B 0.0200(12) 0.0318(12) 0.0165(9) 0.0000(10) 0.0051(8) -0.0029(9)
C3B 0.0265(13) 0.0287(11) 0.0251(11) 0.0048(11) 0.0111(9) 0.0001(10)
C4B 0.0249(14) 0.0430(14) 0.0290(12) 0.0044(11) 0.0094(10) 0.0000(11)
C5B 0.0241(14) 0.0441(14) 0.0313(13) -0.0098(12) 0.0119(10) -0.0066(11)
C6B 0.0326(14) 0.0322(12) 0.0309(12) -0.0063(12) 0.0148(10) -0.0015(11)
C7B 0.0201(12) 0.0349(12) 0.0221(11) -0.0026(10) 0.0083(9) -0.0004(10)

loop_
_atom_type_symbol
_atom_type_description
_atom_type_scat_dispersion_real
_atom_type_scat_dispersion_imag
_atom_type_scat_source
C C 0.0033 0.0016 'International Tables Vol C Tables 4.2.6.8 and 6.1.1.4'
H H 0.0000 0.0000 'International Tables Vol C Tables 4.2.6.8 and 6.1.1.4'
N N 0.0061 0.0033 'International Tables Vol C Tables 4.2.6.8 and 6.1.1.4'
O O 0.0106 0.0060 'International Tables Vol C Tables 4.2.6.8 and 6.1.1.4'
Cl Cl 0.1484 0.1585 'International Tables Vol C Tables 4.2.6.8 and 6.1.1.4'
Br Br -0.2901 2.4595 'International Tables Vol C Tables 4.2.6.8 and 6.1.1.4'

loop_
_geom_angle_atom_site_label_1
_geom_angle_atom_site_label_2
_geom_angle_atom_site_label_3
_geom_angle_site_symmetry_1
_geom_angle_site_symmetry_3
_geom_angle
_geom_angle_publ_flag
C1A N C1 . . 119.32(18) ?
C1A N C1B . . 125.28(19) ?
C1 N C1B . . 115.17(17) ?
C2 C1 N . . 123.7(2) ?
C2 C1 C10 . . 121.1(2) ?
N C1 C10 . . 115.22(18) ?
C1 C2 C3 . . 121.7(2) ?
C1 C2 Br . . 123.22(18) ?
C3 C2 Br . . 115.11(16) ?
O1 C3 C4 . . 121.2(2) ?
O1 C3 C2 . . 120.8(2) ?
C4 C3 C2 . . 118.1(2) ?
C5 C4 C9 . . 119.8(2) ?
C5 C4 C3 . . 120.1(2) ?
C9 C4 C3 . . 120.1(2) ?
C6 C5 C4 . . 120.1(2) ?
C6 C5 H5A . . 120.0 ?
C4 C5 H5A . . 120.0 ?
C5 C6 C7 . . 120.7(2) ?
C5 C6 H6A . . 119.7 ?
C7 C6 H6A . . 119.7 ?
C6 C7 C8 . . 120.2(2) ?
C6 C7 H7A . . 119.9 ?
C8 C7 H7A . . 119.9 ?
C7 C8 C9 . . 119.9(2) ?
C7 C8 H8A . . 120.1 ?
C9 C8 H8A . . 120.1 ?
C8 C9 C4 . . 119.3(2) ?
C8 C9 C10 . . 120.0(2) ?
C4 C9 C10 . . 120.7(2) ?
O2 C10 C9 . . 122.3(2) ?
O2 C10 C1 . . 119.6(2) ?
C9 C10 C1 . . 118.1(2) ?
O1A C1A N . . 119.8(2) ?
O1A C1A C2A . . 123.5(2) ?
N C1A C2A . . 116.47(19) ?
C3A C2A C7A . . 118.2(2) ?
C3A C2A C1A . . 122.3(2) ?
C7A C2A C1A . . 119.5(2) ?
C2A C3A C4A . . 121.0(3) ?
C2A C3A Cl1A . . 120.9(2) ?
C4A C3A Cl1A . . 118.0(2) ?
C3A C4A C5A . . 119.6(3) ?
C3A C4A H4AA . . 120.2 ?
C5A C4A H4AA . . 120.2 ?
C6A C5A C4A . . 120.4(3) ?
C6A C5A H5AA . . 119.8 ?
C4A C5A H5AA . . 119.8 ?
C5A C6A C7A . . 120.0(3) ?
C5A C6A H6AA . . 120.0 ?
C7A C6A H6AA . . 120.0 ?
C6A C7A C2A . . 120.8(3) ?
C6A C7A H7AA . . 119.6 ?
C2A C7A H7AA . . 119.6 ?
O1B C1B N . . 118.5(2) ?
O1B C1B C2B . . 124.2(2) ?
N C1B C2B . . 117.08(19) ?
C3B C2B C7B . . 118.4(2) ?
C3B C2B C1B . . 121.8(2) ?
C7B C2B C1B . . 119.6(2) ?
C4B C3B C2B . . 121.0(2) ?
C4B C3B Cl1B . . 118.11(19) ?
C2B C3B Cl1B . . 120.86(19) ?
C3B C4B C5B . . 119.2(2) ?
C3B C4B H4BA . . 120.4 ?
C5B C4B H4BA . . 120.4 ?
C6B C5B C4B . . 120.6(2) ?
C6B C5B H5BA . . 119.7 ?
C4B C5B H5BA . . 119.7 ?
C5B C6B C7B . . 120.1(2) ?
C5B C6B H6BA . . 119.9 ?
C7B C6B H6BA . . 119.9 ?
C6B C7B C2B . . 120.5(2) ?
C6B C7B H7BA . . 119.7 ?
C2B C7B H7BA . . 119.7 ?

loop_
_geom_bond_atom_site_label_1
_geom_bond_atom_site_label_2
_geom_bond_site_symmetry_2
_geom_bond_distance
_geom_bond_publ_flag
Br C2 . 1.869(2) ?
Cl1A C3A . 1.715(3) ?
Cl1B C3B . 1.726(2) ?
O1 C3 . 1.214(3) ?
O2 C10 . 1.213(3) ?
O1A C1A . 1.209(3) ?
O1B C1B . 1.195(3) ?
N C1A . 1.410(3) ?
N C1 . 1.416(3) ?
N C1B . 1.434(3) ?
C1 C2 . 1.346(3) ?
C1 C10 . 1.494(3) ?
C2 C3 . 1.489(3) ?
C3 C4 . 1.479(3) ?
C4 C5 . 1.384(3) ?
C4 C9 . 1.405(3) ?
C5 C6 . 1.377(3) ?
C5 H5A . 0.9500 ?
C6 C7 . 1.378(4) ?
C6 H6A . 0.9500 ?
C7 C8 . 1.383(4) ?
C7 H7A . 0.9500 ?
C8 C9 . 1.398(3) ?
C8 H8A . 0.9500 ?
C9 C10 . 1.471(3) ?
C1A C2A . 1.498(3) ?
C2A C3A . 1.383(3) ?
C2A C7A . 1.404(3) ?
C3A C4A . 1.384(4) ?
C4A C5A . 1.385(4) ?
C4A H4AA . 0.9500 ?
C5A C6A . 1.370(5) ?
C5A H5AA . 0.9500 ?
C6A C7A . 1.378(4) ?
C6A H6AA . 0.9500 ?
C7A H7AA . 0.9500 ?
C1B C2B . 1.500(3) ?
C2B C3B . 1.389(3) ?
C2B C7B . 1.396(3) ?
C3B C4B . 1.381(4) ?
C4B C5B . 1.390(4) ?
C4B H4BA . 0.9500 ?
C5B C6B . 1.365(4) ?
C5B H5BA . 0.9500 ?
C6B C7B . 1.380(4) ?
C6B H6BA . 0.9500 ?
C7B H7BA . 0.9500 ?
H6AA Cl1A 1_545 2.923 ?
H6BA Cl1B 1_565 2.805 ?

loop_
_geom_hbond_atom_site_label_D
_geom_hbond_atom_site_label_H
_geom_hbond_atom_site_label_A
_geom_hbond_site_symmetry_A
_geom_hbond_distance_DH
_geom_hbond_distance_HA
_geom_hbond_distance_DA
_geom_hbond_angle_DHA
C5 H5A O1B 3_556 0.95 2.51 3.209(3) 130.5
C4B H4BA O1 1_655 0.95 2.67 3.335(3) 127.5
C6B H6BA O2 3_666 0.95 2.65 3.296(3) 126.0

loop_
_geom_torsion_atom_site_label_1
_geom_torsion_atom_site_label_2
_geom_torsion_atom_site_label_3
_geom_torsion_atom_site_label_4
_geom_torsion_site_symmetry_1
_geom_torsion_site_symmetry_2
_geom_torsion_site_symmetry_3
_geom_torsion_site_symmetry_4
_geom_torsion
_geom_torsion_publ_flag
C1A N C1 C2 . . . . -61.2(3) ?
C1B N C1 C2 . . . . 124.0(2) ?
C1A N C1 C10 . . . . 117.1(2) ?
C1B N C1 C10 . . . . -57.7(3) ?
N C1 C2 C3 . . . . 179.6(2) ?
C10 C1 C2 C3 . . . . 1.4(4) ?
N C1 C2 Br . . . . -0.8(3) ?
C10 C1 C2 Br . . . . -179.02(17) ?
C1 C2 C3 O1 . . . . -177.8(3) ?
Br C2 C3 O1 . . . . 2.5(4) ?
C1 C2 C3 C4 . . . . 2.8(4) ?
Br C2 C3 C4 . . . . -176.85(17) ?
O1 C3 C4 C5 . . . . -2.9(4) ?
C2 C3 C4 C5 . . . . 176.5(2) ?
O1 C3 C4 C9 . . . . 176.8(3) ?
C2 C3 C4 C9 . . . . -3.9(4) ?
C9 C4 C5 C6 . . . . -1.7(4) ?
C3 C4 C5 C6 . . . . 177.9(2) ?
C4 C5 C6 C7 . . . . 0.9(4) ?
C5 C6 C7 C8 . . . . 0.3(4) ?
C6 C7 C8 C9 . . . . -0.8(4) ?
C7 C8 C9 C4 . . . . 0.0(4) ?
C7 C8 C9 C10 . . . . -179.2(2) ?
C5 C4 C9 C8 . . . . 1.2(4) ?
C3 C4 C9 C8 . . . . -178.4(2) ?
C5 C4 C9 C10 . . . . -179.6(2) ?
C3 C4 C9 C10 . . . . 0.8(3) ?
C8 C9 C10 O2 . . . . 3.2(4) ?
C4 C9 C10 O2 . . . . -176.0(2) ?
C8 C9 C10 C1 . . . . -177.5(2) ?
C4 C9 C10 C1 . . . . 3.3(3) ?
C2 C1 C10 O2 . . . . 174.9(2) ?
N C1 C10 O2 . . . . -3.4(3) ?
C2 C1 C10 C9 . . . . -4.4(3) ?
N C1 C10 C9 . . . . 177.21(19) ?
C1 N C1A O1A . . . . -17.0(3) ?
C1B N C1A O1A . . . . 157.3(2) ?
C1 N C1A C2A . . . . 157.69(19) ?
C1B N C1A C2A . . . . -28.1(3) ?
O1A C1A C2A C3A . . . . -51.8(3) ?
N C1A C2A C3A . . . . 133.8(2) ?
O1A C1A C2A C7A . . . . 125.2(2) ?
N C1A C2A C7A . . . . -49.3(3) ?
C7A C2A C3A C4A . . . . 2.3(4) ?
C1A C2A C3A C4A . . . . 179.3(2) ?
C7A C2A C3A Cl1A . . . . 178.70(18) ?
C1A C2A C3A Cl1A . . . . -4.3(3) ?
C2A C3A C4A C5A . . . . -2.0(4) ?
Cl1A C3A C4A C5A . . . . -178.5(2) ?
C3A C4A C5A C6A . . . . 0.2(4) ?
C4A C5A C6A C7A . . . . 1.2(4) ?
C5A C6A C7A C2A . . . . -0.9(4) ?
C3A C2A C7A C6A . . . . -0.9(4) ?
C1A C2A C7A C6A . . . . -177.9(2) ?
C1A N C1B O1B . . . . 156.2(2) ?
C1 N C1B O1B . . . . -29.3(3) ?
C1A N C1B C2B . . . . -29.4(3) ?
C1 N C1B C2B . . . . 145.08(19) ?
O1B C1B C2B C3B . . . . -48.2(3) ?
N C1B C2B C3B . . . . 137.8(2) ?
O1B C1B C2B C7B . . . . 127.7(3) ?
N C1B C2B C7B . . . . -46.3(3) ?
C7B C2B C3B C4B . . . . 1.4(3) ?
C1B C2B C3B C4B . . . . 177.3(2) ?
C7B C2B C3B Cl1B . . . . 179.26(17) ?
C1B C2B C3B Cl1B . . . . -4.8(3) ?
C2B C3B C4B C5B . . . . -2.2(3) ?
Cl1B C3B C4B C5B . . . . 179.85(19) ?
C3B C4B C5B C6B . . . . 0.6(4) ?
C4B C5B C6B C7B . . . . 1.9(4) ?
C5B C6B C7B C2B . . . . -2.7(4) ?
C3B C2B C7B C6B . . . . 1.1(3) ?
C1B C2B C7B C6B . . . . -174.9(2) ?
